data_4029834
loop_
_publ_author_name
'Wu, Lingmin'
'Xie, Chen'
'Mei, Haibo'
'Soloshonok, Vadim A.'
'Han, Jianlin'
'Pan, Yi'

_publ_section_title
;
 Asymmetric Friedel-Crafts Reactions of
 N-tert-Butylsulfinyl-3,3,3-trifluoroacetaldimines: General Access to
 Enantiomerically Pure Indoles Containing a 1-Amino-2,2,2-trifluoroethyl
 Group.
;
_journal_issue 16
_journal_name_full 'The Journal of organic chemistry'
_journal_page_first 7677
_journal_page_last 7681
_journal_paper_doi 10.1021/jo5012009
_journal_volume 79
_journal_year 2014
_chemical_absolute_configuration rmad
_chemical_formula_moiety 'C16 H21 F3 N2 O S'
_chemical_formula_sum 'C16 H21 F3 N2 O S'
_chemical_formula_weight 346.41
_chemical_name_systematic
; 
 ? 
;
_space_group_IT_number 4
_symmetry_cell_setting monoclinic
_symmetry_space_group_name_Hall 'P 2yb'
_symmetry_space_group_name_H-M 'P 1 21 1'
_atom_sites_solution_hydrogens geom
_atom_sites_solution_primary direct
_atom_sites_solution_secondary difmap
_audit_creation_method SHELXL-97
_cell_angle_alpha 90.00
_cell_angle_beta 97.2680(10)
_cell_angle_gamma 90.00
_cell_formula_units_Z 4
_cell_length_a 10.0649(7)
_cell_length_b 17.5489(12)
_cell_length_c 10.2527(7)
_cell_measurement_reflns_used 5393
_cell_measurement_temperature 296(2)
_cell_measurement_theta_max 27.39
_cell_measurement_theta_min 2.31
_cell_volume 1796.4(2)
_computing_structure_refinement 'SHELXL-97 (Sheldrick, 2008)'
_computing_structure_solution 'SHELXS-97 (Sheldrick, 2008)'
_diffrn_ambient_temperature 296(2)
_diffrn_measured_fraction_theta_full 0.997
_diffrn_measured_fraction_theta_max 0.997
_diffrn_radiation_monochromator graphite
_diffrn_radiation_source 'fine-focus sealed tube'
_diffrn_radiation_type MoK\a
_diffrn_radiation_wavelength 0.71073
_diffrn_reflns_av_R_equivalents 0.0191
_diffrn_reflns_av_sigmaI/netI 0.0298
_diffrn_reflns_limit_h_max 12
_diffrn_reflns_limit_h_min -13
_diffrn_reflns_limit_k_max 20
_diffrn_reflns_limit_k_min -22
_diffrn_reflns_limit_l_max 6
_diffrn_reflns_limit_l_min -13
_diffrn_reflns_number 12210
_diffrn_reflns_theta_full 27.50
_diffrn_reflns_theta_max 27.50
_diffrn_reflns_theta_min 2.00
_exptl_absorpt_coefficient_mu 0.213
_exptl_absorpt_correction_T_max 0.9587
_exptl_absorpt_correction_T_min 0.9468
_exptl_absorpt_correction_type multi-scan
_exptl_absorpt_process_details 'SADABS (Bruker, 2000)'
_exptl_crystal_density_diffrn 1.281
_exptl_crystal_density_method 'not measured'
_exptl_crystal_F_000 728
_exptl_crystal_size_max 0.26
_exptl_crystal_size_mid 0.24
_exptl_crystal_size_min 0.20
_refine_diff_density_max 0.132
_refine_diff_density_min -0.321
_refine_diff_density_rms 0.042
_refine_ls_abs_structure_details 'Flack H D (1983), Acta Cryst. A39, 876-881'
_refine_ls_abs_structure_Flack 0.05(4)
_refine_ls_extinction_method none
_refine_ls_goodness_of_fit_ref 1.055
_refine_ls_hydrogen_treatment mixed
_refine_ls_matrix_type full
_refine_ls_number_parameters 431
_refine_ls_number_reflns 7643
_refine_ls_number_restraints 2
_refine_ls_restrained_S_all 1.055
_refine_ls_R_factor_all 0.0451
_refine_ls_R_factor_gt 0.0364
_refine_ls_shift/su_max 0.000
_refine_ls_shift/su_mean 0.000
_refine_ls_structure_factor_coef Fsqd
_refine_ls_weighting_details 'calc w=1/[\s^2^(Fo^2^)+(0.0536P)^2^+0.0295P] where P=(Fo^2^+2Fc^2^)/3'
_refine_ls_weighting_scheme calc
_refine_ls_wR_factor_gt 0.0885
_refine_ls_wR_factor_ref 0.0939
_reflns_number_gt 6570
_reflns_number_total 7643
_reflns_threshold_expression >2sigma(I)
_cod_data_source_file jo5012009_si_001.cif
_cod_data_source_block 1
_cod_depositor_comments
;
The following automatic conversions were performed:

'_symmetry_cell_setting' value 'Monoclinic' changed to 'monoclinic'
according to
/usr/data/users/saulius/crontab/automatic-downloads/rss-feeds/ACS/lib/dictionaries/cif_core.dic
dictionary named 'cif_core.dic' version 2.4.2 from 2011-04-26.

Automatic conversion script
Id: cif_fix_values 2281 2013-09-26 08:29:07Z andrius 

 Adding full bibliography for 4029834.cif.
;
_cod_original_sg_symbol_Hall 'P 2yb '
_cod_original_sg_symbol_H-M 'P2(1)   '
_cod_database_code 4029834

loop_
_symmetry_equiv_pos_as_xyz
'x, y, z'
'-x, y+1/2, -z'

loop_
_atom_site_label
_atom_site_type_symbol
_atom_site_fract_x
_atom_site_fract_y
_atom_site_fract_z
_atom_site_U_iso_or_equiv
_atom_site_adp_type
_atom_site_occupancy
_atom_site_symmetry_multiplicity
_atom_site_calc_flag
_atom_site_refinement_flags
C1 C 0.66878(18) 0.97166(11) 0.65502(19) 0.0495(4) Uani 1 1 d .
H1 H 0.7139 0.9503 0.5902 0.059 Uiso 1 1 calc R
C2 C 0.56207(17) 0.93948(11) 0.70218(19) 0.0480(4) Uani 1 1 d .
C3 C 0.4233(2) 0.98809(15) 0.8837(2) 0.0641(6) Uani 1 1 d .
H3 H 0.3619 0.9483 0.8799 0.077 Uiso 1 1 calc R
C4 C 0.4182(2) 1.04679(18) 0.9715(2) 0.0792(8) Uani 1 1 d .
H4 H 0.3526 1.0466 1.0277 0.095 Uiso 1 1 calc R
C5 C 0.5097(3) 1.10664(17) 0.9779(3) 0.0773(7) Uani 1 1 d .
H5 H 0.5042 1.1446 1.0403 0.093 Uiso 1 1 calc R
C6 C 0.6075(2) 1.11213(13) 0.8966(2) 0.0646(6) Uani 1 1 d .
C7 C 0.61324(18) 1.05217(11) 0.8072(2) 0.0510(4) Uani 1 1 d .
C8 C 0.52307(17) 0.98963(12) 0.80001(19) 0.0492(4) Uani 1 1 d .
C9 C 0.8117(3) 1.08666(16) 0.6828(3) 0.0763(7) Uani 1 1 d .
H9A H 0.8537 1.0625 0.6146 0.114 Uiso 1 1 calc R
H9B H 0.8761 1.0929 0.7595 0.114 Uiso 1 1 calc R
H9C H 0.7780 1.1357 0.6529 0.114 Uiso 1 1 calc R
C10 C 0.50205(18) 0.86516(12) 0.6502(2) 0.0533(5) Uani 1 1 d .
H10 H 0.5536 0.8492 0.5800 0.064 Uiso 1 1 calc R
C11 C 0.2397(3) 0.92103(15) 0.3568(3) 0.0783(8) Uani 1 1 d .
C12 C 0.3523(3) 0.97948(19) 0.3574(4) 0.1119(12) Uani 1 1 d .
H12A H 0.4299 0.9554 0.3303 0.168 Uiso 1 1 calc R
H12B H 0.3741 0.9996 0.4445 0.168 Uiso 1 1 calc R
H12C H 0.3236 1.0202 0.2978 0.168 Uiso 1 1 calc R
C13 C 0.1941(4) 0.8919(2) 0.2183(3) 0.1199(14) Uani 1 1 d .
H13A H 0.1645 0.9341 0.1623 0.180 Uiso 1 1 calc R
H13B H 0.1217 0.8566 0.2206 0.180 Uiso 1 1 calc R
H13C H 0.2674 0.8669 0.1847 0.180 Uiso 1 1 calc R
C14 C 0.1238(3) 0.95060(16) 0.4229(4) 0.1011(11) Uani 1 1 d .
H14A H 0.0859 0.9945 0.3764 0.152 Uiso 1 1 calc R
H14B H 0.1553 0.9644 0.5121 0.152 Uiso 1 1 calc R
H14C H 0.0568 0.9116 0.4223 0.152 Uiso 1 1 calc R
C15 C 0.5146(3) 0.80189(14) 0.7499(3) 0.0740(7) Uani 1 1 d .
C16 C 0.7020(3) 1.18004(15) 0.9084(3) 0.0898(9) Uani 1 1 d .
H16A H 0.6749 1.2155 0.9713 0.135 Uiso 1 1 calc R
H16B H 0.6991 1.2046 0.8244 0.135 Uiso 1 1 calc R
H16C H 0.7916 1.1629 0.9369 0.135 Uiso 1 1 calc R
C17 C 1.1489(2) 0.65248(11) 0.67153(19) 0.0496(4) Uani 1 1 d .
H17 H 1.1832 0.6775 0.6032 0.060 Uiso 1 1 calc R
C18 C 1.03985(18) 0.67571(11) 0.72816(18) 0.0454(4) Uani 1 1 d .
C19 C 0.9315(2) 0.61759(14) 0.9213(2) 0.0605(5) Uani 1 1 d .
H19 H 0.8636 0.6535 0.9220 0.073 Uiso 1 1 calc R
C20 C 0.9442(3) 0.55905(17) 1.0094(3) 0.0754(7) Uani 1 1 d .
H20 H 0.8852 0.5554 1.0721 0.090 Uiso 1 1 calc R
C21 C 1.0441(3) 0.50489(15) 1.0065(2) 0.0729(7) Uani 1 1 d .
H21 H 1.0494 0.4659 1.0685 0.087 Uiso 1 1 calc R
C22 C 1.1373(2) 0.50511(11) 0.9164(2) 0.0596(5) Uani 1 1 d .
C23 C 1.12481(18) 0.56676(10) 0.82829(18) 0.0462(4) Uani 1 1 d .
C24 C 1.02330(17) 0.62239(10) 0.82938(17) 0.0453(4) Uani 1 1 d .
C25 C 1.3174(2) 0.54927(14) 0.6900(2) 0.0664(6) Uani 1 1 d .
H25A H 1.3490 0.5777 0.6201 0.100 Uiso 1 1 calc R
H25B H 1.2938 0.4987 0.6599 0.100 Uiso 1 1 calc R
H25C H 1.3866 0.5467 0.7633 0.100 Uiso 1 1 calc R
C26 C 0.95476(19) 0.74436(11) 0.69173(19) 0.0488(4) Uani 1 1 d .
H26 H 0.8654 0.7333 0.7154 0.059 Uiso 1 1 calc R
C27 C 0.7772(3) 0.72629(13) 0.3309(2) 0.0696(6) Uani 1 1 d .
C28 C 0.6428(3) 0.7506(2) 0.2539(3) 0.1039(10) Uani 1 1 d .
H28A H 0.6430 0.8047 0.2398 0.156 Uiso 1 1 calc R
H28B H 0.5712 0.7375 0.3033 0.156 Uiso 1 1 calc R
H28C H 0.6303 0.7249 0.1706 0.156 Uiso 1 1 calc R
C29 C 0.7764(5) 0.64445(17) 0.3774(4) 0.1335(16) Uani 1 1 d .
H29A H 0.7551 0.6114 0.3032 0.200 Uiso 1 1 calc R
H29B H 0.7104 0.6386 0.4366 0.200 Uiso 1 1 calc R
H29C H 0.8631 0.6315 0.4221 0.200 Uiso 1 1 calc R
C30 C 0.8914(3) 0.74175(18) 0.2519(3) 0.0846(8) Uani 1 1 d .
H30A H 0.8822 0.7099 0.1751 0.127 Uiso 1 1 calc R
H30B H 0.9750 0.7309 0.3046 0.127 Uiso 1 1 calc R
H30C H 0.8896 0.7943 0.2256 0.127 Uiso 1 1 calc R
C31 C 1.0065(2) 0.81417(12) 0.7700(2) 0.0641(6) Uani 1 1 d .
C32 C 1.2399(3) 0.44286(13) 0.9162(3) 0.0786(7) Uani 1 1 d .
H32A H 1.2300 0.4074 0.9857 0.118 Uiso 1 1 calc R
H32B H 1.3281 0.4647 0.9296 0.118 Uiso 1 1 calc R
H32C H 1.2272 0.4168 0.8333 0.118 Uiso 1 1 calc R
F1 F 0.64026(15) 0.79286(10) 0.80632(18) 0.0976(5) Uani 1 1 d .
F2 F 0.44037(19) 0.81168(10) 0.84713(19) 0.1058(6) Uani 1 1 d .
F3 F 0.4775(2) 0.73495(9) 0.6958(2) 0.1154(6) Uani 1 1 d .
F4 F 1.12913(16) 0.83424(10) 0.74854(18) 0.0934(5) Uani 1 1 d .
F5 F 0.92831(18) 0.87449(8) 0.74073(17) 0.0980(6) Uani 1 1 d .
F6 F 1.01098(18) 0.80238(9) 0.89876(14) 0.0933(5) Uani 1 1 d .
N1 N 0.70099(15) 1.03928(9) 0.71527(17) 0.0527(4) Uani 1 1 d .
N2 N 0.36312(17) 0.87229(12) 0.59005(19) 0.0613(5) Uani 1 1 d D
H2A H 0.311(2) 0.8943(15) 0.636(3) 0.074 Uiso 1 1 d D
N3 N 1.20003(16) 0.58685(9) 0.73031(16) 0.0499(4) Uani 1 1 d .
N4 N 0.93898(16) 0.75942(10) 0.55139(16) 0.0527(4) Uani 1 1 d D
H4A H 1.006(2) 0.7723(14) 0.514(2) 0.063 Uiso 1 1 d D
O1 O 0.20403(14) 0.78218(8) 0.44961(14) 0.0593(3) Uani 1 1 d .
O2 O 0.79694(17) 0.86547(8) 0.42906(17) 0.0733(5) Uani 1 1 d .
S1 S 0.31574(5) 0.83671(3) 0.44338(5) 0.05308(12) Uani 1 1 d .
S2 S 0.79207(5) 0.78668(3) 0.47844(5) 0.05360(13) Uani 1 1 d .

loop_
_atom_site_aniso_label
_atom_site_aniso_U_11
_atom_site_aniso_U_22
_atom_site_aniso_U_33
_atom_site_aniso_U_23
_atom_site_aniso_U_13
_atom_site_aniso_U_12
C1 0.0447(9) 0.0555(11) 0.0479(10) 0.0062(8) 0.0039(8) 0.0014(8)
C2 0.0392(9) 0.0543(10) 0.0489(10) 0.0075(9) -0.0009(8) 0.0011(8)
C3 0.0470(10) 0.0866(16) 0.0588(13) 0.0095(12) 0.0070(9) 0.0087(10)
C4 0.0675(15) 0.113(2) 0.0593(14) 0.0051(15) 0.0143(12) 0.0313(15)
C5 0.0899(18) 0.0806(17) 0.0577(14) -0.0071(12) -0.0049(13) 0.0333(15)
C6 0.0728(13) 0.0567(12) 0.0579(12) 0.0035(10) -0.0161(11) 0.0164(10)
C7 0.0487(10) 0.0517(11) 0.0487(10) 0.0088(8) -0.0084(8) 0.0061(8)
C8 0.0382(8) 0.0609(11) 0.0467(10) 0.0084(9) -0.0020(7) 0.0078(8)
C9 0.0722(15) 0.0790(16) 0.0763(16) 0.0219(14) 0.0046(12) -0.0266(12)
C10 0.0400(9) 0.0571(11) 0.0612(12) 0.0035(9) -0.0002(8) -0.0005(8)
C11 0.0750(15) 0.0643(14) 0.0900(18) 0.0331(13) -0.0118(13) -0.0153(12)
C12 0.104(2) 0.085(2) 0.145(3) 0.049(2) 0.009(2) -0.0337(17)
C13 0.135(3) 0.125(3) 0.088(2) 0.046(2) -0.035(2) -0.018(2)
C14 0.0751(17) 0.0656(16) 0.158(3) 0.0317(18) -0.0025(18) 0.0120(13)
C15 0.0700(14) 0.0616(14) 0.0874(18) 0.0156(12) -0.0014(13) -0.0060(11)
C16 0.110(2) 0.0563(14) 0.093(2) -0.0090(13) -0.0257(16) 0.0025(14)
C17 0.0558(10) 0.0491(10) 0.0447(10) 0.0027(8) 0.0096(8) 0.0094(8)
C18 0.0486(9) 0.0479(10) 0.0394(9) -0.0020(8) 0.0043(8) 0.0056(8)
C19 0.0520(11) 0.0802(14) 0.0497(11) -0.0027(11) 0.0077(9) -0.0084(10)
C20 0.0756(15) 0.0969(19) 0.0537(13) 0.0075(13) 0.0083(11) -0.0246(15)
C21 0.0939(17) 0.0670(14) 0.0539(13) 0.0145(11) -0.0058(12) -0.0229(14)
C22 0.0744(13) 0.0454(10) 0.0515(11) 0.0029(9) -0.0205(10) -0.0107(9)
C23 0.0515(10) 0.0423(9) 0.0411(9) -0.0024(7) -0.0081(8) -0.0042(7)
C24 0.0463(9) 0.0487(10) 0.0388(9) -0.0030(7) -0.0025(7) -0.0051(7)
C25 0.0675(13) 0.0660(13) 0.0650(13) -0.0069(11) 0.0061(11) 0.0261(11)
C26 0.0482(10) 0.0541(11) 0.0440(10) 0.0011(8) 0.0057(8) 0.0125(8)
C27 0.0837(16) 0.0520(12) 0.0679(14) -0.0109(11) -0.0104(12) -0.0100(11)
C28 0.0828(18) 0.127(3) 0.092(2) -0.0185(19) -0.0294(16) -0.0276(18)
C29 0.205(4) 0.0537(17) 0.134(3) -0.0063(18) -0.007(3) -0.035(2)
C30 0.0973(19) 0.0934(19) 0.0609(15) -0.0232(14) 0.0013(13) 0.0144(15)
C31 0.0712(13) 0.0598(13) 0.0596(13) -0.0098(10) 0.0012(11) 0.0213(10)
C32 0.1066(19) 0.0455(11) 0.0746(16) 0.0041(11) -0.0236(14) 0.0059(12)
F1 0.0792(9) 0.0875(10) 0.1174(13) 0.0351(10) -0.0213(9) 0.0085(8)
F2 0.1134(12) 0.1006(13) 0.1087(13) 0.0424(10) 0.0346(11) -0.0035(10)
F3 0.1345(15) 0.0562(9) 0.1469(17) 0.0143(10) -0.0152(13) -0.0199(9)
F4 0.0857(10) 0.0810(9) 0.1126(12) -0.0299(10) 0.0087(9) -0.0138(8)
F5 0.1268(13) 0.0656(9) 0.0937(11) -0.0224(8) -0.0172(9) 0.0455(9)
F6 0.1304(13) 0.0928(11) 0.0534(8) -0.0190(7) -0.0006(8) 0.0234(9)
N1 0.0467(8) 0.0528(9) 0.0573(10) 0.0115(8) 0.0009(7) -0.0046(7)
N2 0.0426(9) 0.0767(12) 0.0628(11) -0.0095(9) -0.0005(8) 0.0013(8)
N3 0.0528(9) 0.0474(8) 0.0487(9) -0.0031(7) 0.0036(7) 0.0110(7)
N4 0.0467(9) 0.0649(10) 0.0461(9) 0.0054(8) 0.0045(7) 0.0129(7)
O1 0.0627(8) 0.0505(7) 0.0625(9) 0.0047(7) -0.0002(6) -0.0113(6)
O2 0.0937(11) 0.0474(8) 0.0720(10) -0.0058(7) -0.0155(9) 0.0247(8)
S1 0.0491(2) 0.0532(3) 0.0553(3) 0.0053(2) 0.0003(2) -0.0052(2)
S2 0.0488(2) 0.0564(3) 0.0536(3) -0.0030(2) -0.0012(2) 0.0114(2)

loop_
_atom_type_symbol
_atom_type_description
_atom_type_scat_dispersion_real
_atom_type_scat_dispersion_imag
_atom_type_scat_source
C C 0.0033 0.0016 'International Tables Vol C Tables 4.2.6.8 and 6.1.1.4'
H H 0.0000 0.0000 'International Tables Vol C Tables 4.2.6.8 and 6.1.1.4'
N N 0.0061 0.0033 'International Tables Vol C Tables 4.2.6.8 and 6.1.1.4'
O O 0.0106 0.0060 'International Tables Vol C Tables 4.2.6.8 and 6.1.1.4'
F F 0.0171 0.0103 'International Tables Vol C Tables 4.2.6.8 and 6.1.1.4'
S S 0.1246 0.1234 'International Tables Vol C Tables 4.2.6.8 and 6.1.1.4'

loop_
_geom_angle_atom_site_label_1
_geom_angle_atom_site_label_2
_geom_angle_atom_site_label_3
_geom_angle
C2 C1 N1 110.86(18)
C2 C1 H1 124.6
N1 C1 H1 124.6
C1 C2 C8 107.15(17)
C1 C2 C10 122.34(19)
C8 C2 C10 130.49(17)
C4 C3 C8 118.4(2)
C4 C3 H3 120.8
C8 C3 H3 120.8
C3 C4 C5 121.2(2)
C3 C4 H4 119.4
C5 C4 H4 119.4
C6 C5 C4 123.0(2)
C6 C5 H5 118.5
C4 C5 H5 118.5
C5 C6 C7 115.9(2)
C5 C6 C16 119.8(2)
C7 C6 C16 124.3(2)
N1 C7 C6 130.42(19)
N1 C7 C8 107.21(17)
C6 C7 C8 122.4(2)
C3 C8 C7 119.1(2)
C3 C8 C2 134.5(2)
C7 C8 C2 106.41(16)
N1 C9 H9A 109.5
N1 C9 H9B 109.5
H9A C9 H9B 109.5
N1 C9 H9C 109.5
H9A C9 H9C 109.5
H9B C9 H9C 109.5
N2 C10 C15 110.13(18)
N2 C10 C2 113.27(17)
C15 C10 C2 113.79(18)
N2 C10 H10 106.4
C15 C10 H10 106.4
C2 C10 H10 106.4
C14 C11 C13 112.0(3)
C14 C11 C12 112.4(3)
C13 C11 C12 111.4(3)
C14 C11 S1 110.88(19)
C13 C11 S1 103.8(2)
C12 C11 S1 105.95(18)
C11 C12 H12A 109.5
C11 C12 H12B 109.5
H12A C12 H12B 109.5
C11 C12 H12C 109.5
H12A C12 H12C 109.5
H12B C12 H12C 109.5
C11 C13 H13A 109.5
C11 C13 H13B 109.5
H13A C13 H13B 109.5
C11 C13 H13C 109.5
H13A C13 H13C 109.5
H13B C13 H13C 109.5
C11 C14 H14A 109.5
C11 C14 H14B 109.5
H14A C14 H14B 109.5
C11 C14 H14C 109.5
H14A C14 H14C 109.5
H14B C14 H14C 109.5
F2 C15 F1 106.4(2)
F2 C15 F3 105.7(2)
F1 C15 F3 106.1(2)
F2 C15 C10 114.0(2)
F1 C15 C10 112.1(2)
F3 C15 C10 111.9(2)
C6 C16 H16A 109.5
C6 C16 H16B 109.5
H16A C16 H16B 109.5
C6 C16 H16C 109.5
H16A C16 H16C 109.5
H16B C16 H16C 109.5
C18 C17 N3 109.94(17)
C18 C17 H17 125.0
N3 C17 H17 125.0
C17 C18 C24 106.74(16)
C17 C18 C26 126.75(18)
C24 C18 C26 126.51(17)
C20 C19 C24 118.4(2)
C20 C19 H19 120.8
C24 C19 H19 120.8
C19 C20 C21 120.6(2)
C19 C20 H20 119.7
C21 C20 H20 119.7
C20 C21 C22 124.2(2)
C20 C21 H21 117.9
C22 C21 H21 117.9
C21 C22 C23 114.5(2)
C21 C22 C32 121.2(2)
C23 C22 C32 124.3(2)
N3 C23 C22 130.79(19)
N3 C23 C24 107.05(16)
C22 C23 C24 122.16(19)
C19 C24 C23 120.11(18)
C19 C24 C18 132.61(19)
C23 C24 C18 107.27(16)
N3 C25 H25A 109.5
N3 C25 H25B 109.5
H25A C25 H25B 109.5
N3 C25 H25C 109.5
H25A C25 H25C 109.5
H25B C25 H25C 109.5
N4 C26 C18 112.40(15)
N4 C26 C31 111.33(18)
C18 C26 C31 111.71(16)
N4 C26 H26 107.0
C18 C26 H26 107.0
C31 C26 H26 107.0
C30 C27 C29 112.0(3)
C30 C27 C28 110.8(2)
C29 C27 C28 112.7(3)
C30 C27 S2 110.47(16)
C29 C27 S2 106.9(2)
C28 C27 S2 103.70(19)
C27 C28 H28A 109.5
C27 C28 H28B 109.5
H28A C28 H28B 109.5
C27 C28 H28C 109.5
H28A C28 H28C 109.5
H28B C28 H28C 109.5
C27 C29 H29A 109.5
C27 C29 H29B 109.5
H29A C29 H29B 109.5
C27 C29 H29C 109.5
H29A C29 H29C 109.5
H29B C29 H29C 109.5
C27 C30 H30A 109.5
C27 C30 H30B 109.5
H30A C30 H30B 109.5
C27 C30 H30C 109.5
H30A C30 H30C 109.5
H30B C30 H30C 109.5
F4 C31 F5 106.7(2)
F4 C31 F6 106.8(2)
F5 C31 F6 107.01(18)
F4 C31 C26 112.92(18)
F5 C31 C26 111.66(18)
F6 C31 C26 111.4(2)
C22 C32 H32A 109.5
C22 C32 H32B 109.5
H32A C32 H32B 109.5
C22 C32 H32C 109.5
H32A C32 H32C 109.5
H32B C32 H32C 109.5
C1 N1 C7 108.37(16)
C1 N1 C9 122.56(19)
C7 N1 C9 129.07(19)
C10 N2 S1 120.38(15)
C10 N2 H2A 115.5(19)
S1 N2 H2A 124.1(19)
C17 N3 C23 108.99(15)
C17 N3 C25 121.90(18)
C23 N3 C25 129.10(17)
C26 N4 S2 118.94(13)
C26 N4 H4A 120.3(17)
S2 N4 H4A 115.9(17)
O1 S1 N2 109.85(9)
O1 S1 C11 105.55(10)
N2 S1 C11 100.99(12)
O2 S2 N4 111.24(10)
O2 S2 C27 105.11(11)
N4 S2 C27 100.47(10)

loop_
_geom_bond_atom_site_label_1
_geom_bond_atom_site_label_2
_geom_bond_distance
C1 C2 1.356(3)
C1 N1 1.358(3)
C1 H1 0.9300
C2 C8 1.426(3)
C2 C10 1.506(3)
C3 C4 1.373(4)
C3 C8 1.402(3)
C3 H3 0.9300
C4 C5 1.393(4)
C4 H4 0.9300
C5 C6 1.371(4)
C5 H5 0.9300
C6 C7 1.401(3)
C6 C16 1.520(4)
C7 N1 1.389(3)
C7 C8 1.420(3)
C9 N1 1.462(3)
C9 H9A 0.9600
C9 H9B 0.9600
C9 H9C 0.9600
C10 N2 1.461(2)
C10 C15 1.504(3)
C10 H10 0.9800
C11 C14 1.513(4)
C11 C13 1.524(5)
C11 C12 1.528(3)
C11 S1 1.841(2)
C12 H12A 0.9600
C12 H12B 0.9600
C12 H12C 0.9600
C13 H13A 0.9600
C13 H13B 0.9600
C13 H13C 0.9600
C14 H14A 0.9600
C14 H14B 0.9600
C14 H14C 0.9600
C15 F2 1.331(3)
C15 F1 1.332(3)
C15 F3 1.332(3)
C16 H16A 0.9600
C16 H16B 0.9600
C16 H16C 0.9600
C17 C18 1.367(3)
C17 N3 1.370(2)
C17 H17 0.9300
C18 C24 1.423(3)
C18 C26 1.498(3)
C19 C20 1.363(4)
C19 C24 1.403(3)
C19 H19 0.9300
C20 C21 1.387(4)
C20 H20 0.9300
C21 C22 1.397(4)
C21 H21 0.9300
C22 C23 1.405(3)
C22 C32 1.504(3)
C23 N3 1.378(3)
C23 C24 1.414(3)
C25 N3 1.458(2)
C25 H25A 0.9600
C25 H25B 0.9600
C25 H25C 0.9600
C26 N4 1.452(3)
C26 C31 1.520(3)
C26 H26 0.9800
C27 C30 1.512(4)
C27 C29 1.514(4)
C27 C28 1.538(4)
C27 S2 1.838(2)
C28 H28A 0.9600
C28 H28B 0.9600
C28 H28C 0.9600
C29 H29A 0.9600
C29 H29B 0.9600
C29 H29C 0.9600
C30 H30A 0.9600
C30 H30B 0.9600
C30 H30C 0.9600
C31 F4 1.329(3)
C31 F5 1.330(2)
C31 F6 1.331(3)
C32 H32A 0.9600
C32 H32B 0.9600
C32 H32C 0.9600
N2 S1 1.642(2)
N2 H2A 0.84(2)
N4 S2 1.6416(16)
N4 H4A 0.84(2)
O1 S1 1.4840(14)
O2 S2 1.4754(17)
